data_7202872
loop_
_publ_author_name
'Alberola, Antonio'
'Llusar, Rosa'
'Triguero, Sonia'
'Vicent, Cristian'
'Sokolov, Maxim N.'
'G\'omez-Garc\'ia, Carlos'

_publ_section_title
;
 Structural diversity in charge transfer salts based on Mo3S7 and
 Mo3S4Se3 clusters complexes and bis(ethylenedithio)tetrathiafulvalene
 (ET)
;
_journal_issue 32
_journal_name_full 'Journal of Materials Chemistry'
_journal_page_first 3440
_journal_paper_doi 10.1039/b703551a
_journal_volume 17
_journal_year 2007
_chemical_formula_sum 'C38 H73 Mo3 N8 O0.5 S16'
_chemical_formula_weight 1450.82
_chemical_name_systematic
;
?
;
_space_group_IT_number 15
_symmetry_cell_setting monoclinic
_symmetry_space_group_name_Hall '-C 2yc'
_symmetry_space_group_name_H-M 'C 1 2/c 1'
_atom_sites_solution_hydrogens geom
_atom_sites_solution_primary direct
_atom_sites_solution_secondary difmap
_audit_creation_method SHELXL-97
_cell_angle_alpha 90.00
_cell_angle_beta 103.763(4)
_cell_angle_gamma 90.00
_cell_formula_units_Z 8
_cell_length_a 28.817(5)
_cell_length_b 14.767(2)
_cell_length_c 29.597(5)
_cell_measurement_temperature 293(2)
_cell_volume 12233(3)
_computing_cell_refinement 'Bruker SMART'
_computing_data_collection 'Bruker SMART'
_computing_data_reduction 'Bruker SAINT'
_computing_molecular_graphics 'Bruker SHELXTL'
_computing_publication_material 'Bruker SHELXTL'
_computing_structure_refinement 'SHELXL-97 (Sheldrick, 1997)'
_computing_structure_solution 'SHELXS-97 (Sheldrick, 1990)'
_diffrn_ambient_temperature 293(2)
_diffrn_measured_fraction_theta_full 0.992
_diffrn_measured_fraction_theta_max 0.992
_diffrn_measurement_device_type 'CCD area detector'
_diffrn_measurement_method 'phi and omega scans'
_diffrn_radiation_monochromator graphite
_diffrn_radiation_source 'fine-focus sealed tube'
_diffrn_radiation_type MoK\a
_diffrn_radiation_wavelength 0.71073
_diffrn_reflns_av_R_equivalents 0.0558
_diffrn_reflns_av_sigmaI/netI 0.0826
_diffrn_reflns_limit_h_max 40
_diffrn_reflns_limit_h_min -28
_diffrn_reflns_limit_k_max 20
_diffrn_reflns_limit_k_min -20
_diffrn_reflns_limit_l_max 36
_diffrn_reflns_limit_l_min -41
_diffrn_reflns_number 48900
_diffrn_reflns_theta_full 30.00
_diffrn_reflns_theta_max 30.00
_diffrn_reflns_theta_min 1.42
_exptl_absorpt_coefficient_mu 1.188
_exptl_absorpt_correction_type 'Bruker SADABS'
_exptl_crystal_colour red
_exptl_crystal_density_diffrn 1.575
_exptl_crystal_density_method 'not measured'
_exptl_crystal_description block
_exptl_crystal_F_000 5944
_exptl_crystal_size_max 0.1
_exptl_crystal_size_mid 0.08
_exptl_crystal_size_min 0.07
_refine_diff_density_max 0.847
_refine_diff_density_min -0.574
_refine_diff_density_rms 0.103
_refine_ls_extinction_method none
_refine_ls_goodness_of_fit_ref 1.029
_refine_ls_hydrogen_treatment constr
_refine_ls_matrix_type full
_refine_ls_number_parameters 591
_refine_ls_number_reflns 17706
_refine_ls_number_restraints 3
_refine_ls_restrained_S_all 1.033
_refine_ls_R_factor_all 0.1309
_refine_ls_R_factor_gt 0.0573
_refine_ls_shift/su_max 0.001
_refine_ls_shift/su_mean 0.000
_refine_ls_structure_factor_coef Fsqd
_refine_ls_weighting_details 'calc w=1/[\s^2^(Fo^2^)+(0.0608P)^2^+27.9675P] where P=(Fo^2^+2Fc^2^)/3'
_refine_ls_weighting_scheme calc
_refine_ls_wR_factor_gt 0.1265
_refine_ls_wR_factor_ref 0.1599
_reflns_number_gt 9408
_reflns_number_total 17706
_reflns_threshold_expression >2sigma(I)
_cod_data_source_file b703551a.txt
_cod_data_source_block (n-Bu4N)2[Mo3S7(tdas)3]0.5H2O
_cod_depositor_comments
;
The following automatic conversions were performed:
'_symmetry_cell_setting' value 'Monoclinic' changed to 'monoclinic'
according to '/home/saulius/struct/CIF-dictionaries/cif_core.dic'
dictionary named 'cif_core.dic' version 2.4.1 from 2010-06-29.

Automatic conversion script
Id: cif_fix_enum 1527 2010-12-29 10:47:43Z saulius 
;
_cod_original_sg_symbol_H-M C2/c
_cod_original_formula_sum 'C38 H73 Mo3 N8 O0.50 S16'
_cod_database_code 7202872
_ratio_of_minimum_to_maximum_apparent_transmission 0.945544

loop_
_symmetry_equiv_pos_as_xyz
'x, y, z'
'-x, y, -z+1/2'
'x+1/2, y+1/2, z'
'-x+1/2, y+1/2, -z+1/2'
'-x, -y, -z'
'x, -y, z-1/2'
'-x+1/2, -y+1/2, -z'
'x+1/2, -y+1/2, z-1/2'

loop_
_atom_site_label
_atom_site_type_symbol
_atom_site_fract_x
_atom_site_fract_y
_atom_site_fract_z
_atom_site_U_iso_or_equiv
_atom_site_adp_type
_atom_site_occupancy
_atom_site_symmetry_multiplicity
_atom_site_calc_flag
_atom_site_refinement_flags
_atom_site_disorder_assembly
_atom_site_disorder_group
Mo1 Mo 0.340217(17) 0.55695(3) 0.100136(15) 0.04282(12) Uani 1 1 d . . .
Mo2 Mo 0.300419(18) 0.68200(3) 0.148518(15) 0.04447(12) Uani 1 1 d . . .
Mo3 Mo 0.245684(16) 0.60554(3) 0.068195(15) 0.04230(12) Uani 1 1 d . . .
S1 S 0.27823(5) 0.52794(8) 0.13827(4) 0.0454(3) Uani 1 1 d . . .
S2 S 0.36867(6) 0.70942(10) 0.11642(5) 0.0571(4) Uani 1 1 d . . .
S3 S 0.38522(6) 0.62962(10) 0.17369(5) 0.0595(4) Uani 1 1 d . . .
S6 S 0.25658(5) 0.76654(9) 0.08229(5) 0.0523(3) Uani 1 1 d . . .
S7 S 0.21310(6) 0.71071(9) 0.11951(5) 0.0557(4) Uani 1 1 d . . .
S4 S 0.30604(5) 0.61932(9) 0.02457(4) 0.0494(3) Uani 1 1 d . . .
S5 S 0.28572(5) 0.48885(9) 0.02927(5) 0.0520(3) Uani 1 1 d . . .
S9 S 0.41457(6) 0.53566(11) 0.07003(6) 0.0640(4) Uani 1 1 d . . .
S8 S 0.36063(6) 0.40700(10) 0.13501(5) 0.0601(4) Uani 1 1 d . . .
S12 S 0.32075(8) 0.83426(10) 0.18542(6) 0.0729(5) Uani 1 1 d . . .
S11 S 0.28801(6) 0.63951(9) 0.22524(5) 0.0555(4) Uani 1 1 d . . .
S15 S 0.18864(6) 0.65636(11) -0.00609(5) 0.0643(4) Uani 1 1 d . . .
S14 S 0.18318(6) 0.49293(10) 0.06964(5) 0.0598(4) Uani 1 1 d . . .
S10 S 0.47948(10) 0.2921(2) 0.10718(11) 0.1406(12) Uani 1 1 d . . .
S13 S 0.31783(9) 0.84012(13) 0.32261(6) 0.0937(7) Uani 1 1 d . . .
S16 S 0.08579(8) 0.46706(15) -0.05461(8) 0.1065(8) Uani 1 1 d . . .
N1 N 0.4322(3) 0.2957(4) 0.1302(2) 0.107(2) Uani 1 1 d . . .
N2 N 0.4736(2) 0.3938(5) 0.0817(2) 0.100(2) Uani 1 1 d . . .
N4 N 0.3269(2) 0.8826(3) 0.27410(19) 0.0857(18) Uani 1 1 d . . .
N3 N 0.3025(2) 0.7365(3) 0.30399(16) 0.0706(15) Uani 1 1 d . . .
N5 N 0.1108(2) 0.4387(4) -0.0004(2) 0.0873(18) Uani 1 1 d . . .
N6 N 0.1185(2) 0.5565(4) -0.05926(19) 0.0819(17) Uani 1 1 d . . .
C1 C 0.4117(2) 0.3744(4) 0.1184(2) 0.0662(16) Uani 1 1 d . . .
C2 C 0.4353(2) 0.4303(5) 0.0906(2) 0.0683(17) Uani 1 1 d . . .
C4 C 0.3175(2) 0.8185(4) 0.2425(2) 0.0602(15) Uani 1 1 d . . .
C3 C 0.3035(2) 0.7339(4) 0.25950(18) 0.0531(13) Uani 1 1 d . . .
C5 C 0.1451(2) 0.4985(4) 0.0140(2) 0.0614(15) Uani 1 1 d . . .
C6 C 0.1490(2) 0.5666(4) -0.0191(2) 0.0606(15) Uani 1 1 d . . .
N10 N 0.36193(17) 0.1515(3) 0.23438(15) 0.0563(12) Uani 1 1 d . . .
C100 C 0.3639(2) 0.1034(4) 0.2801(2) 0.0645(16) Uani 1 1 d . . .
H10A H 0.3359 0.1204 0.2909 0.077 Uiso 1 1 calc R . .
H10B H 0.3622 0.0387 0.2744 0.077 Uiso 1 1 calc R . .
C101 C 0.4072(3) 0.1223(6) 0.3183(2) 0.093(2) Uani 1 1 d . . .
H10C H 0.4084 0.1858 0.3269 0.111 Uiso 1 1 calc R . .
H10D H 0.4360 0.1075 0.3083 0.111 Uiso 1 1 calc R . .
C102 C 0.4035(4) 0.0640(8) 0.3592(3) 0.137(4) Uani 1 1 d D . .
H10E H 0.3795 0.0909 0.3732 0.165 Uiso 1 1 calc R . .
H10F H 0.3913 0.0054 0.3471 0.165 Uiso 1 1 calc R . .
C103 C 0.4457(4) 0.0484(12) 0.3961(4) 0.239(9) Uani 1 1 d D . .
H10G H 0.4378 0.0099 0.4193 0.358 Uiso 1 1 calc R . .
H10H H 0.4575 0.1052 0.4099 0.358 Uiso 1 1 calc R . .
H10I H 0.4698 0.0199 0.3835 0.358 Uiso 1 1 calc R . .
C104 C 0.4040(2) 0.1269(4) 0.2146(2) 0.0672(17) Uani 1 1 d . . .
H10J H 0.4328 0.1486 0.2359 0.081 Uiso 1 1 calc R . .
H10K H 0.4009 0.1592 0.1856 0.081 Uiso 1 1 calc R . .
C105 C 0.4105(3) 0.0274(5) 0.2057(3) 0.084(2) Uani 1 1 d . . .
H10L H 0.4136 -0.0062 0.2344 0.101 Uiso 1 1 calc R . .
H10M H 0.3825 0.0050 0.1835 0.101 Uiso 1 1 calc R . .
C106 C 0.4537(3) 0.0115(6) 0.1872(3) 0.097(2) Uani 1 1 d . . .
H10N H 0.4816 0.0333 0.2098 0.117 Uiso 1 1 calc R . .
H10O H 0.4508 0.0465 0.1589 0.117 Uiso 1 1 calc R . .
C107 C 0.4612(4) -0.0873(7) 0.1768(3) 0.131(4) Uani 1 1 d . . .
H10P H 0.4893 -0.0931 0.1648 0.197 Uiso 1 1 calc R . .
H10Q H 0.4339 -0.1092 0.1541 0.197 Uiso 1 1 calc R . .
H10R H 0.4652 -0.1222 0.2048 0.197 Uiso 1 1 calc R . .
C108 C 0.3154(2) 0.1206(4) 0.20178(19) 0.0627(15) Uani 1 1 d . . .
H10S H 0.3168 0.0555 0.1980 0.075 Uiso 1 1 calc R . .
H10T H 0.2894 0.1332 0.2165 0.075 Uiso 1 1 calc R . .
C109 C 0.3038(3) 0.1641(5) 0.1537(2) 0.081(2) Uani 1 1 d . . .
H10U H 0.2969 0.2279 0.1564 0.098 Uiso 1 1 calc R . .
H10V H 0.3311 0.1592 0.1401 0.098 Uiso 1 1 calc R . .
C110 C 0.2613(3) 0.1182(6) 0.1225(2) 0.090(2) Uani 1 1 d . . .
H11A H 0.2368 0.1108 0.1397 0.107 Uiso 1 1 calc R . .
H11B H 0.2484 0.1580 0.0964 0.107 Uiso 1 1 calc R . .
C111 C 0.2708(3) 0.0283(6) 0.1039(3) 0.104(3) Uani 1 1 d . . .
H11C H 0.2414 0.0029 0.0862 0.156 Uiso 1 1 calc R . .
H11D H 0.2846 -0.0114 0.1292 0.156 Uiso 1 1 calc R . .
H11E H 0.2926 0.0354 0.0841 0.156 Uiso 1 1 calc R . .
C112 C 0.3639(2) 0.2528(4) 0.2408(2) 0.0629(16) Uani 1 1 d . . .
H11F H 0.3945 0.2682 0.2611 0.076 Uiso 1 1 calc R . .
H11G H 0.3626 0.2806 0.2108 0.076 Uiso 1 1 calc R . .
C113 C 0.3252(3) 0.2943(4) 0.2605(3) 0.081(2) Uani 1 1 d . . .
H11H H 0.3242 0.2637 0.2893 0.097 Uiso 1 1 calc R . .
H11I H 0.2946 0.2858 0.2387 0.097 Uiso 1 1 calc R . .
C114 C 0.3338(3) 0.3945(5) 0.2699(3) 0.095(2) Uani 1 1 d . . .
H11J H 0.3660 0.4030 0.2888 0.114 Uiso 1 1 calc R . .
H11K H 0.3316 0.4255 0.2406 0.114 Uiso 1 1 calc R . .
C115 C 0.2997(4) 0.4365(5) 0.2939(3) 0.111(3) Uani 1 1 d . . .
H11L H 0.3079 0.4990 0.3002 0.166 Uiso 1 1 calc R . .
H11M H 0.3011 0.4053 0.3227 0.166 Uiso 1 1 calc R . .
H11N H 0.2679 0.4324 0.2745 0.166 Uiso 1 1 calc R . .
N20 N 0.58320(19) 0.6452(4) 0.07222(17) 0.0680(14) Uani 1 1 d . . .
C200 C 0.5885(3) 0.6519(6) 0.1242(2) 0.095(2) Uani 1 1 d . . .
H20A H 0.5884 0.7154 0.1325 0.114 Uiso 1 1 calc R . .
H20B H 0.6195 0.6274 0.1396 0.114 Uiso 1 1 calc R . .
C201 C 0.5500(4) 0.6031(8) 0.1433(3) 0.139(4) Uani 1 1 d . . .
H20C H 0.5516 0.5384 0.1382 0.167 Uiso 1 1 calc R . .
H20D H 0.5186 0.6243 0.1273 0.167 Uiso 1 1 calc R . .
C202 C 0.5587(5) 0.6227(10) 0.1963(4) 0.167(5) Uani 1 1 d . . .
H20E H 0.5404 0.5799 0.2099 0.201 Uiso 1 1 calc R . .
H20F H 0.5922 0.6130 0.2108 0.201 Uiso 1 1 calc R . .
C203 C 0.5462(7) 0.7107(13) 0.2065(5) 0.275(12) Uani 1 1 d . . .
H20G H 0.5599 0.7237 0.2387 0.413 Uiso 1 1 calc R . .
H20H H 0.5120 0.7155 0.2004 0.413 Uiso 1 1 calc R . .
H20I H 0.5581 0.7531 0.1874 0.413 Uiso 1 1 calc R . .
C204 C 0.6254(2) 0.6957(4) 0.0623(2) 0.0719(18) Uani 1 1 d . . .
H20J H 0.6247 0.7569 0.0740 0.086 Uiso 1 1 calc R . .
H20K H 0.6543 0.6673 0.0802 0.086 Uiso 1 1 calc R . .
C205 C 0.6292(2) 0.7017(4) 0.0128(2) 0.0699(17) Uani 1 1 d . . .
H20L H 0.6032 0.7377 -0.0052 0.084 Uiso 1 1 calc R . .
H20M H 0.6273 0.6416 -0.0008 0.084 Uiso 1 1 calc R . .
C206 C 0.6768(3) 0.7451(5) 0.0115(2) 0.084(2) Uani 1 1 d . . .
H20N H 0.6804 0.8006 0.0296 0.101 Uiso 1 1 calc R . .
H20O H 0.7024 0.7046 0.0262 0.101 Uiso 1 1 calc R . .
C207 C 0.6818(3) 0.7665(6) -0.0360(3) 0.103(3) Uani 1 1 d . . .
H20P H 0.7118 0.7964 -0.0341 0.154 Uiso 1 1 calc R . .
H20Q H 0.6562 0.8055 -0.0512 0.154 Uiso 1 1 calc R . .
H20R H 0.6808 0.7114 -0.0534 0.154 Uiso 1 1 calc R . .
C208 C 0.5371(3) 0.6858(5) 0.0453(3) 0.083(2) Uani 1 1 d . . .
H20S H 0.5109 0.6515 0.0521 0.100 Uiso 1 1 calc R . .
H20T H 0.5355 0.6786 0.0124 0.100 Uiso 1 1 calc R . .
C209 C 0.5294(4) 0.7870(6) 0.0548(4) 0.142(4) Uani 1 1 d D . .
H20U H 0.5590 0.8197 0.0565 0.171 Uiso 1 1 calc R . .
H20V H 0.5212 0.7929 0.0846 0.171 Uiso 1 1 calc R . .
C210 C 0.4876(5) 0.8312(9) 0.0147(5) 0.186(6) Uani 1 1 d D . .
H21A H 0.4859 0.8965 0.0175 0.223 Uiso 1 1 calc R . .
H21B H 0.4900 0.8148 -0.0164 0.223 Uiso 1 1 calc R . .
C211 C 0.4477(6) 0.7836(10) 0.0292(8) 0.301(12) Uani 1 1 d D . .
H21C H 0.4178 0.8007 0.0089 0.452 Uiso 1 1 calc R . .
H21D H 0.4478 0.8000 0.0606 0.452 Uiso 1 1 calc R . .
H21E H 0.4520 0.7193 0.0274 0.452 Uiso 1 1 calc R . .
C212 C 0.5827(3) 0.5466(4) 0.0567(2) 0.0751(18) Uani 1 1 d . . .
H21F H 0.5757 0.5446 0.0230 0.090 Uiso 1 1 calc R . .
H21G H 0.5571 0.5150 0.0664 0.090 Uiso 1 1 calc R . .
C213 C 0.6299(3) 0.4969(6) 0.0764(4) 0.119(3) Uani 1 1 d . . .
H21H H 0.6386 0.5028 0.1100 0.143 Uiso 1 1 calc R . .
H21I H 0.6551 0.5238 0.0642 0.143 Uiso 1 1 calc R . .
C214 C 0.6245(4) 0.3943(7) 0.0627(4) 0.150(5) Uani 1 1 d . . .
H21J H 0.6080 0.3895 0.0302 0.180 Uiso 1 1 calc R . .
H21K H 0.6560 0.3681 0.0662 0.180 Uiso 1 1 calc R . .
C215 C 0.5994(4) 0.3443(8) 0.0894(4) 0.153(4) Uani 1 1 d . . .
H21L H 0.6005 0.2811 0.0820 0.230 Uiso 1 1 calc R . .
H21M H 0.5668 0.3642 0.0827 0.230 Uiso 1 1 calc R . .
H21N H 0.6138 0.3532 0.1218 0.230 Uiso 1 1 calc R . .
O10 O 0.5000 0.310(2) 0.2500 0.385(16) Uani 1 2 d S . .

loop_
_atom_site_aniso_label
_atom_site_aniso_U_11
_atom_site_aniso_U_22
_atom_site_aniso_U_33
_atom_site_aniso_U_23
_atom_site_aniso_U_13
_atom_site_aniso_U_12
Mo1 0.0492(3) 0.0409(2) 0.0406(2) 0.00535(18) 0.01517(19) 0.00437(19)
Mo2 0.0578(3) 0.0358(2) 0.0428(2) 0.00170(18) 0.0181(2) -0.0005(2)
Mo3 0.0483(3) 0.0387(2) 0.0425(2) 0.00290(18) 0.0160(2) 0.00341(19)
S1 0.0582(8) 0.0372(6) 0.0445(7) 0.0036(5) 0.0196(6) 0.0001(6)
S2 0.0643(10) 0.0512(8) 0.0600(8) 0.0028(6) 0.0229(7) -0.0105(7)
S3 0.0621(10) 0.0629(9) 0.0518(8) 0.0033(7) 0.0102(7) -0.0024(7)
S6 0.0671(9) 0.0396(7) 0.0526(8) 0.0067(6) 0.0192(7) 0.0070(6)
S7 0.0639(9) 0.0498(8) 0.0610(8) 0.0013(6) 0.0300(7) 0.0092(7)
S4 0.0584(9) 0.0495(7) 0.0444(7) 0.0091(6) 0.0202(6) 0.0081(6)
S5 0.0643(9) 0.0460(7) 0.0473(7) -0.0009(6) 0.0165(7) 0.0062(6)
S9 0.0633(10) 0.0693(10) 0.0664(9) 0.0140(8) 0.0292(8) 0.0109(8)
S8 0.0705(10) 0.0529(8) 0.0629(9) 0.0181(7) 0.0280(8) 0.0180(7)
S12 0.1206(15) 0.0408(8) 0.0618(9) -0.0032(7) 0.0307(10) -0.0145(8)
S11 0.0782(11) 0.0455(7) 0.0474(7) 0.0006(6) 0.0244(7) -0.0053(7)
S15 0.0614(10) 0.0700(10) 0.0583(9) 0.0158(7) 0.0079(7) 0.0036(8)
S14 0.0622(10) 0.0572(9) 0.0617(9) 0.0019(7) 0.0181(7) -0.0109(7)
S10 0.112(2) 0.152(2) 0.175(3) 0.075(2) 0.0704(19) 0.0862(18)
S13 0.142(2) 0.0787(12) 0.0550(10) -0.0161(9) 0.0127(11) -0.0125(12)
S16 0.0893(15) 0.0814(13) 0.1203(17) -0.0130(12) -0.0315(13) -0.0029(11)
N1 0.104(5) 0.098(5) 0.126(6) 0.047(4) 0.042(4) 0.056(4)
N2 0.078(4) 0.128(6) 0.102(5) 0.026(4) 0.033(4) 0.041(4)
N4 0.122(5) 0.055(3) 0.074(4) -0.016(3) 0.010(3) -0.012(3)
N3 0.094(4) 0.070(3) 0.046(3) -0.003(2) 0.014(3) -0.005(3)
N5 0.072(4) 0.068(4) 0.109(5) -0.007(3) -0.005(3) -0.007(3)
N6 0.075(4) 0.083(4) 0.074(4) -0.003(3) -0.008(3) 0.014(3)
C1 0.064(4) 0.071(4) 0.065(4) 0.018(3) 0.019(3) 0.019(3)
C2 0.054(4) 0.092(5) 0.059(4) 0.009(3) 0.013(3) 0.024(3)
C4 0.072(4) 0.048(3) 0.057(3) 0.000(3) 0.010(3) 0.001(3)
C3 0.059(4) 0.052(3) 0.047(3) 0.000(2) 0.011(3) 0.004(3)
C5 0.054(4) 0.055(3) 0.071(4) -0.010(3) 0.007(3) 0.004(3)
C6 0.054(4) 0.060(4) 0.064(4) -0.006(3) 0.008(3) 0.012(3)
N10 0.055(3) 0.059(3) 0.052(3) 0.008(2) 0.008(2) -0.011(2)
C100 0.075(4) 0.061(4) 0.061(4) 0.016(3) 0.022(3) -0.004(3)
C101 0.087(6) 0.127(7) 0.058(4) 0.022(4) 0.005(4) -0.007(5)
C102 0.123(8) 0.209(11) 0.075(6) 0.056(6) 0.015(5) -0.003(8)
C103 0.159(13) 0.36(2) 0.207(14) 0.187(15) 0.066(11) 0.063(14)
C104 0.063(4) 0.076(4) 0.063(4) 0.009(3) 0.016(3) -0.014(3)
C105 0.074(5) 0.092(5) 0.091(5) -0.008(4) 0.028(4) -0.002(4)
C106 0.075(5) 0.129(7) 0.085(5) -0.003(5) 0.016(4) 0.011(5)
C107 0.119(8) 0.139(9) 0.136(8) -0.026(7) 0.030(7) 0.034(7)
C108 0.064(4) 0.060(4) 0.061(4) 0.002(3) 0.009(3) -0.013(3)
C109 0.089(6) 0.075(4) 0.074(4) 0.014(4) 0.010(4) 0.003(4)
C110 0.076(5) 0.121(7) 0.064(4) 0.007(4) 0.001(4) 0.002(5)
C111 0.123(7) 0.111(6) 0.068(5) -0.011(4) 0.004(5) 0.010(6)
C112 0.068(4) 0.055(3) 0.061(3) 0.012(3) 0.006(3) -0.013(3)
C113 0.083(5) 0.060(4) 0.098(5) 0.007(4) 0.018(4) -0.014(4)
C114 0.128(7) 0.061(4) 0.106(6) 0.015(4) 0.049(6) 0.006(4)
C115 0.146(9) 0.077(5) 0.110(7) 0.014(5) 0.033(6) -0.004(5)
N20 0.061(3) 0.073(3) 0.066(3) -0.010(3) 0.008(3) 0.007(3)
C200 0.086(6) 0.137(7) 0.060(4) -0.022(4) 0.014(4) -0.011(5)
C201 0.147(10) 0.199(11) 0.084(6) -0.026(6) 0.051(6) -0.025(8)
C202 0.169(12) 0.253(16) 0.098(8) -0.008(9) 0.069(8) 0.012(11)
C203 0.33(3) 0.36(3) 0.140(12) 0.002(14) 0.070(14) 0.22(2)
C204 0.062(4) 0.069(4) 0.081(5) -0.008(3) 0.009(4) -0.002(3)
C205 0.072(5) 0.059(4) 0.073(4) 0.005(3) 0.006(3) 0.007(3)
C206 0.078(5) 0.080(5) 0.089(5) 0.012(4) 0.011(4) 0.003(4)
C207 0.105(7) 0.107(6) 0.102(6) 0.021(5) 0.037(5) 0.001(5)
C208 0.063(4) 0.076(5) 0.103(5) -0.019(4) 0.006(4) 0.014(4)
C209 0.090(7) 0.098(7) 0.223(12) -0.035(7) 0.006(8) 0.023(6)
C210 0.142(12) 0.149(11) 0.279(18) -0.040(12) 0.074(13) 0.024(10)
C211 0.25(2) 0.174(16) 0.50(4) -0.015(19) 0.14(2) 0.124(16)
C212 0.084(5) 0.072(4) 0.071(4) 0.002(3) 0.022(4) 0.006(4)
C213 0.094(7) 0.104(7) 0.162(9) 0.049(6) 0.034(6) 0.033(5)
C214 0.188(11) 0.141(9) 0.156(9) 0.079(8) 0.111(9) 0.096(8)
C215 0.128(10) 0.141(9) 0.192(12) 0.051(9) 0.041(9) 0.014(7)
O10 0.082(9) 0.78(5) 0.263(19) 0.000 -0.027(11) 0.000

loop_
_atom_type_symbol
_atom_type_description
_atom_type_scat_dispersion_real
_atom_type_scat_dispersion_imag
_atom_type_scat_source
C C 0.0033 0.0016 'International Tables Vol C Tables 4.2.6.8 and 6.1.1.4'
N N 0.0061 0.0033 'International Tables Vol C Tables 4.2.6.8 and 6.1.1.4'
S S 0.1246 0.1234 'International Tables Vol C Tables 4.2.6.8 and 6.1.1.4'
Mo Mo -1.6832 0.6857 'International Tables Vol C Tables 4.2.6.8 and 6.1.1.4'
O O 0.0106 0.0060 'International Tables Vol C Tables 4.2.6.8 and 6.1.1.4'
H H 0.0000 0.0000 'International Tables Vol C Tables 4.2.6.8 and 6.1.1.4'

loop_
_geom_angle_atom_site_label_1
_geom_angle_atom_site_label_2
_geom_angle_atom_site_label_3
_geom_angle
_geom_angle_site_symmetry_1
_geom_angle_site_symmetry_3
_geom_angle_publ_flag
S1 Mo1 S4 108.93(5) . . ?
S1 Mo1 S2 109.49(5) . . ?
S4 Mo1 S2 82.67(5) . . ?
S1 Mo1 S8 76.64(5) . . ?
S4 Mo1 S8 137.85(5) . . ?
S2 Mo1 S8 136.39(6) . . ?
S1 Mo1 S3 87.50(5) . . ?
S4 Mo1 S3 131.30(5) . . ?
S2 Mo1 S3 48.79(5) . . ?
S8 Mo1 S3 89.90(6) . . ?
S1 Mo1 S5 86.15(5) . . ?
S4 Mo1 S5 48.68(5) . . ?
S2 Mo1 S5 131.12(5) . . ?
S8 Mo1 S5 91.69(5) . . ?
S3 Mo1 S5 172.91(5) . . ?
S1 Mo1 S9 160.75(5) . . ?
S4 Mo1 S9 85.05(5) . . ?
S2 Mo1 S9 84.84(5) . . ?
S8 Mo1 S9 84.12(5) . . ?
S3 Mo1 S9 93.03(6) . . ?
S5 Mo1 S9 94.00(5) . . ?
S1 Mo1 Mo2 54.39(3) . . ?
S4 Mo1 Mo2 95.62(4) . . ?
S2 Mo1 Mo2 55.35(4) . . ?
S8 Mo1 Mo2 118.35(4) . . ?
S3 Mo1 Mo2 56.73(4) . . ?
S5 Mo1 Mo2 116.65(4) . . ?
S9 Mo1 Mo2 139.52(4) . . ?
S1 Mo1 Mo3 54.18(4) . . ?
S4 Mo1 Mo3 55.14(4) . . ?
S2 Mo1 Mo3 94.99(4) . . ?
S8 Mo1 Mo3 119.81(4) . . ?
S3 Mo1 Mo3 116.94(4) . . ?
S5 Mo1 Mo3 56.47(3) . . ?
S9 Mo1 Mo3 139.68(4) . . ?
Mo2 Mo1 Mo3 60.217(17) . . ?
S1 Mo2 S6 108.70(5) . . ?
S1 Mo2 S2 109.39(5) . . ?
S6 Mo2 S2 84.92(5) . . ?
S1 Mo2 S11 77.22(4) . . ?
S6 Mo2 S11 135.92(5) . . ?
S2 Mo2 S11 135.77(6) . . ?
S1 Mo2 S7 84.23(5) . . ?
S6 Mo2 S7 48.84(5) . . ?
S2 Mo2 S7 133.31(5) . . ?
S11 Mo2 S7 90.27(5) . . ?
S1 Mo2 S3 87.47(5) . . ?
S6 Mo2 S3 133.44(5) . . ?
S2 Mo2 S3 48.65(5) . . ?
S11 Mo2 S3 89.57(5) . . ?
S7 Mo2 S3 171.52(5) . . ?
S1 Mo2 S12 161.31(5) . . ?
S6 Mo2 S12 84.99(6) . . ?
S2 Mo2 S12 83.87(6) . . ?
S11 Mo2 S12 84.09(5) . . ?
S7 Mo2 S12 96.28(6) . . ?
S3 Mo2 S12 92.13(6) . . ?
S1 Mo2 Mo1 54.56(3) . . ?
S6 Mo2 Mo1 97.30(4) . . ?
S2 Mo2 Mo1 55.08(4) . . ?
S11 Mo2 Mo1 118.64(4) . . ?
S7 Mo2 Mo1 116.53(4) . . ?
S3 Mo2 Mo1 56.53(4) . . ?
S12 Mo2 Mo1 138.25(5) . . ?
S1 Mo2 Mo3 54.15(3) . . ?
S6 Mo2 Mo3 55.30(4) . . ?
S2 Mo2 Mo3 94.69(4) . . ?
S11 Mo2 Mo3 120.73(4) . . ?
S7 Mo2 Mo3 56.67(3) . . ?
S3 Mo2 Mo3 116.57(4) . . ?
S12 Mo2 Mo3 140.16(5) . . ?
Mo1 Mo2 Mo3 60.044(18) . . ?
S1 Mo3 S4 108.99(5) . . ?
S1 Mo3 S6 108.49(5) . . ?
S4 Mo3 S6 85.92(5) . . ?
S1 Mo3 S14 78.23(5) . . ?
S4 Mo3 S14 133.77(5) . . ?
S6 Mo3 S14 136.59(5) . . ?
S1 Mo3 S5 86.55(5) . . ?
S4 Mo3 S5 48.74(5) . . ?
S6 Mo3 S5 134.46(5) . . ?
S14 Mo3 S5 87.84(5) . . ?
S1 Mo3 S7 84.04(5) . . ?
S4 Mo3 S7 134.02(5) . . ?
S6 Mo3 S7 48.62(5) . . ?
S14 Mo3 S7 91.55(5) . . ?
S5 Mo3 S7 170.50(5) . . ?
S1 Mo3 S15 161.74(5) . . ?
S4 Mo3 S15 84.93(5) . . ?
S6 Mo3 S15 83.63(5) . . ?
S14 Mo3 S15 83.60(5) . . ?
S5 Mo3 S15 94.57(5) . . ?
S7 Mo3 S15 94.78(6) . . ?
S1 Mo3 Mo1 54.46(3) . . ?
S4 Mo3 Mo1 54.92(4) . . ?
S6 Mo3 Mo1 96.85(4) . . ?
S14 Mo3 Mo1 119.08(4) . . ?
S5 Mo3 Mo1 56.81(4) . . ?
S7 Mo3 Mo1 115.82(4) . . ?
S15 Mo3 Mo1 139.55(4) . . ?
S1 Mo3 Mo2 54.26(3) . . ?
S4 Mo3 Mo2 95.13(4) . . ?
S6 Mo3 Mo2 54.99(4) . . ?
S14 Mo3 Mo2 122.14(4) . . ?
S5 Mo3 Mo2 116.51(4) . . ?
S7 Mo3 Mo2 56.26(4) . . ?
S15 Mo3 Mo2 138.40(4) . . ?
Mo1 Mo3 Mo2 59.739(17) . . ?
Mo3 S1 Mo2 71.59(4) . . ?
Mo3 S1 Mo1 71.36(4) . . ?
Mo2 S1 Mo1 71.05(4) . . ?
S3 S2 Mo1 67.93(6) . . ?
S3 S2 Mo2 67.96(6) . . ?
Mo1 S2 Mo2 69.57(4) . . ?
S2 S3 Mo1 63.27(6) . . ?
S2 S3 Mo2 63.39(6) . . ?
Mo1 S3 Mo2 66.75(4) . . ?
S7 S6 Mo2 67.68(6) . . ?
S7 S6 Mo3 67.86(6) . . ?
Mo2 S6 Mo3 69.71(4) . . ?
S6 S7 Mo2 63.47(6) . . ?
S6 S7 Mo3 63.52(5) . . ?
Mo2 S7 Mo3 67.08(4) . . ?
S5 S4 Mo1 68.48(5) . . ?
S5 S4 Mo3 68.03(6) . . ?
Mo1 S4 Mo3 69.94(4) . . ?
S4 S5 Mo3 63.23(5) . . ?
S4 S5 Mo1 62.84(6) . . ?
Mo3 S5 Mo1 66.73(4) . . ?
C2 S9 Mo1 103.8(2) . . ?
C1 S8 Mo1 105.5(2) . . ?
C4 S12 Mo2 104.10(19) . . ?
C3 S11 Mo2 105.25(19) . . ?
C6 S15 Mo3 103.0(2) . . ?
C5 S14 Mo3 104.5(2) . . ?
N1 S10 N2 98.8(3) . . ?
N4 S13 N3 98.5(3) . . ?
N6 S16 N5 99.2(3) . . ?
C1 N1 S10 106.2(5) . . ?
C2 N2 S10 106.1(5) . . ?
C4 N4 S13 107.3(4) . . ?
C3 N3 S13 106.9(4) . . ?
C5 N5 S16 105.3(5) . . ?
C6 N6 S16 106.9(5) . . ?
N1 C1 C2 114.5(6) . . ?
N1 C1 S8 122.1(5) . . ?
C2 C1 S8 123.5(5) . . ?
N2 C2 C1 114.5(6) . . ?
N2 C2 S9 122.5(6) . . ?
C1 C2 S9 123.1(5) . . ?
N4 C4 C3 113.9(5) . . ?
N4 C4 S12 123.3(5) . . ?
C3 C4 S12 122.8(4) . . ?
N3 C3 C4 113.3(5) . . ?
N3 C3 S11 123.1(4) . . ?
C4 C3 S11 123.6(4) . . ?
N5 C5 C6 115.3(6) . . ?
N5 C5 S14 121.8(5) . . ?
C6 C5 S14 123.0(5) . . ?
N6 C6 C5 113.4(6) . . ?
N6 C6 S15 123.7(5) . . ?
C5 C6 S15 122.9(5) . . ?
C104 N10 C112 106.2(4) . . ?
C104 N10 C100 111.7(5) . . ?
C112 N10 C100 111.0(4) . . ?
C104 N10 C108 110.4(5) . . ?
C112 N10 C108 112.2(5) . . ?
C100 N10 C108 105.5(4) . . ?
C101 C100 N10 115.8(5) . . ?
C100 C101 C102 107.1(6) . . ?
C103 C102 C101 119.1(9) . . ?
N10 C104 C105 116.5(5) . . ?
C106 C105 C104 111.5(6) . . ?
C105 C106 C107 113.4(8) . . ?
C109 C108 N10 115.5(5) . . ?
C110 C109 C108 110.4(6) . . ?
C111 C110 C109 115.6(7) . . ?
C113 C112 N10 116.4(5) . . ?
C112 C113 C114 111.5(6) . . ?
C115 C114 C113 113.6(7) . . ?
C208 N20 C200 112.1(6) . . ?
C208 N20 C204 110.5(5) . . ?
C200 N20 C204 105.9(5) . . ?
C208 N20 C212 106.0(5) . . ?
C200 N20 C212 111.1(5) . . ?
C204 N20 C212 111.2(5) . . ?
N20 C200 C201 115.9(6) . . ?
C200 C201 C202 109.1(9) . . ?
C203 C202 C201 113.7(12) . . ?
C205 C204 N20 118.0(5) . . ?
C204 C205 C206 109.0(6) . . ?
C207 C206 C205 113.9(6) . . ?
N20 C208 C209 115.8(6) . . ?
C208 C209 C210 111.8(8) . . ?
C211 C210 C209 95.1(12) . . ?
N20 C212 C213 113.4(6) . . ?
C212 C213 C214 109.8(8) . . ?
C215 C214 C213 113.4(9) . . ?

loop_
_geom_bond_atom_site_label_1
_geom_bond_atom_site_label_2
_geom_bond_distance
_geom_bond_site_symmetry_2
_geom_bond_publ_flag
Mo1 S1 2.3679(14) . ?
Mo1 S4 2.4024(14) . ?
Mo1 S2 2.4054(15) . ?
Mo1 S8 2.4548(14) . ?
Mo1 S3 2.4958(16) . ?
Mo1 S5 2.5120(15) . ?
Mo1 S9 2.5282(16) . ?
Mo1 Mo2 2.7490(7) . ?
Mo1 Mo3 2.7575(8) . ?
Mo2 S1 2.3631(13) . ?
Mo2 S6 2.4121(14) . ?
Mo2 S2 2.4131(15) . ?
Mo2 S11 2.4625(14) . ?
Mo2 S7 2.4940(17) . ?
Mo2 S3 2.5016(17) . ?
Mo2 S12 2.5075(15) . ?
Mo2 Mo3 2.7623(7) . ?
Mo3 S1 2.3597(13) . ?
Mo3 S4 2.4088(14) . ?
Mo3 S6 2.4214(14) . ?
Mo3 S14 2.4594(15) . ?
Mo3 S5 2.5021(14) . ?
Mo3 S7 2.5058(14) . ?
Mo3 S15 2.5257(16) . ?
S2 S3 2.026(2) . ?
S6 S7 2.030(2) . ?
S4 S5 2.0281(19) . ?
S9 C2 1.725(7) . ?
S8 C1 1.726(6) . ?
S12 C4 1.731(6) . ?
S11 C3 1.719(6) . ?
S15 C6 1.732(6) . ?
S14 C5 1.751(6) . ?
S10 N1 1.664(7) . ?
S10 N2 1.670(7) . ?
S13 N4 1.644(6) . ?
S13 N3 1.651(5) . ?
S16 N6 1.647(6) . ?
S16 N5 1.649(6) . ?
N1 C1 1.314(8) . ?
N2 C2 1.312(8) . ?
N4 C4 1.312(7) . ?
N3 C3 1.324(7) . ?
N5 C5 1.318(8) . ?
N6 C6 1.308(8) . ?
C1 C2 1.445(9) . ?
C4 C3 1.439(8) . ?
C5 C6 1.427(8) . ?
N10 C104 1.509(8) . ?
N10 C112 1.507(7) . ?
N10 C100 1.517(7) . ?
N10 C108 1.523(7) . ?
C100 C101 1.497(9) . ?
C101 C102 1.509(10) . ?
C102 C103 1.446(8) . ?
C104 C105 1.513(9) . ?
C105 C106 1.492(10) . ?
C106 C107 1.518(11) . ?
C108 C109 1.525(8) . ?
C109 C110 1.508(9) . ?
C110 C111 1.489(10) . ?
C112 C113 1.504(9) . ?
C113 C114 1.516(9) . ?
C114 C115 1.479(11) . ?
N20 C208 1.502(8) . ?
N20 C200 1.512(8) . ?
N20 C204 1.513(8) . ?
N20 C212 1.526(8) . ?
C200 C201 1.539(12) . ?
C201 C202 1.556(12) . ?
C202 C203 1.400(17) . ?
C204 C205 1.499(9) . ?
C205 C206 1.521(9) . ?
C206 C207 1.480(9) . ?
C208 C209 1.545(10) . ?
C209 C210 1.614(9) . ?
C210 C211 1.494(9) . ?
C212 C213 1.535(10) . ?
C213 C214 1.567(13) . ?
C214 C215 1.402(12) . ?
